data_4505810
loop_
_publ_author_name
'Luo, Tzy-Jiun M.'
'Palmore, G. Tayhas R.'

_publ_section_title
;
 Engineering Crystalline Architecture with Supramolecular Tapes:&#x2009;
 Studies on Secondary Donor&#x2212;Acceptor Interactions in Cocrystals of
 the Cyclic Dipeptide of Glycine
;
_journal_issue 5
_journal_name_full 'Crystal Growth &amp; Design'
_journal_page_first 337
_journal_paper_doi 10.1021/cg025535d
_journal_volume 2
_journal_year 2002
_chemical_formula_sum 'C10 H8 Cl2 N2 O6'
_chemical_formula_weight 323.08
_chemical_name_systematic
;
 diketopiperazine + chloranillic acid
;
_space_group_IT_number 14
_symmetry_cell_setting monoclinic
_symmetry_space_group_name_Hall '-P 2ybc'
_symmetry_space_group_name_H-M 'P 1 21/c 1'
_atom_sites_solution_hydrogens geom
_atom_sites_solution_primary direct
_atom_sites_solution_secondary difmap
_audit_creation_method SHELXL-97
_cell_angle_alpha 90.00
_cell_angle_beta 106.616(2)
_cell_angle_gamma 90.00
_cell_formula_units_Z 2
_cell_length_a 9.8283(11)
_cell_length_b 6.1935(7)
_cell_length_c 10.6465(12)
_cell_measurement_temperature 90(2)
_cell_volume 621.01(12)
_computing_cell_refinement 'Bruker SAINT'
_computing_data_collection 'Bruker SMART'
_computing_data_reduction 'Bruker SAINT'
_computing_molecular_graphics 'SHELXTL 5.03, XP (Sheldrick, 1994)'
_computing_publication_material 'SHELXL-97 (Sheldrick, 1997)'
_computing_structure_refinement 'SHELXL-97 (Sheldrick, 1997)'
_computing_structure_solution 'SHELXS-97 (Sheldrick, 1990)'
_diffrn_ambient_temperature 90(2)
_diffrn_measured_fraction_theta_full 0.758
_diffrn_measured_fraction_theta_max 0.758
_diffrn_measurement_device_type 'Bruker SMART 1000'
_diffrn_measurement_method \w
_diffrn_radiation_monochromator graphite
_diffrn_radiation_source 'normal-focus sealed tube'
_diffrn_radiation_type MoK\a
_diffrn_radiation_wavelength 0.71073
_diffrn_reflns_av_R_equivalents 0.0277
_diffrn_reflns_av_sigmaI/netI 0.0256
_diffrn_reflns_limit_h_max 9
_diffrn_reflns_limit_h_min -15
_diffrn_reflns_limit_k_max 9
_diffrn_reflns_limit_k_min -8
_diffrn_reflns_limit_l_max 14
_diffrn_reflns_limit_l_min -13
_diffrn_reflns_number 5812
_diffrn_reflns_theta_full 34.19
_diffrn_reflns_theta_max 34.19
_diffrn_reflns_theta_min 2.16
_diffrn_standards_decay_% <0.1
_diffrn_standards_number '50 frames remeasured'
_exptl_absorpt_coefficient_mu 0.551
_exptl_absorpt_correction_T_max 0.9573
_exptl_absorpt_correction_T_min 0.8610
_exptl_absorpt_correction_type none
_exptl_crystal_colour orange
_exptl_crystal_density_diffrn 1.728
_exptl_crystal_density_method 'not measured'
_exptl_crystal_description hexagon
_exptl_crystal_F_000 328
_exptl_crystal_size_max 0.28
_exptl_crystal_size_mid 0.16
_exptl_crystal_size_min 0.08
_refine_diff_density_max 1.164
_refine_diff_density_min -0.672
_refine_diff_density_rms 0.081
_refine_ls_extinction_method none
_refine_ls_goodness_of_fit_ref 1.057
_refine_ls_hydrogen_treatment mixed
_refine_ls_matrix_type full
_refine_ls_number_parameters 107
_refine_ls_number_reflns 1953
_refine_ls_number_restraints 0
_refine_ls_restrained_S_all 1.057
_refine_ls_R_factor_all 0.0451
_refine_ls_R_factor_gt 0.0383
_refine_ls_shift/su_max 0.001
_refine_ls_shift/su_mean 0.000
_refine_ls_structure_factor_coef Fsqd
_refine_ls_weighting_details 'calc w=1/[\s^2^(Fo^2^)+(0.0652P)^2^+0.3104P] where P=(Fo^2^+2Fc^2^)/3'
_refine_ls_weighting_scheme calc
_refine_ls_wR_factor_gt 0.1053
_refine_ls_wR_factor_ref 0.1102
_reflns_number_gt 1662
_reflns_number_total 1953
_reflns_threshold_expression >2sigma(I)
_cod_data_source_file cg025535d_s10.cif
_cod_data_source_block tl30fm
_cod_original_sg_symbol_H-M P2(1)/c
_cod_database_code 4505810

loop_
_symmetry_equiv_pos_as_xyz
'x, y, z'
'-x, y+1/2, -z+1/2'
'-x, -y, -z'
'x, -y-1/2, z-1/2'

loop_
_atom_site_label
_atom_site_type_symbol
_atom_site_fract_x
_atom_site_fract_y
_atom_site_fract_z
_atom_site_U_iso_or_equiv
_atom_site_adp_type
_atom_site_occupancy
_atom_site_symmetry_multiplicity
_atom_site_calc_flag
Cl1 Cl 0.34271(4) 0.11166(6) 0.58194(4) 0.02067(13) Uani 1 1 d
N1 N 1.03114(13) 0.2948(2) 0.55404(13) 0.0146(3) Uani 1 1 d
H1N H 1.050(2) 0.177(4) 0.585(2) 0.022(5) Uiso 1 1 d
C1 C 0.95001(14) 0.3069(2) 0.42426(15) 0.0143(3) Uani 1 1 d
O1 O 0.90728(12) 0.14055(17) 0.35335(12) 0.0179(2) Uani 1 1 d
C2 C 1.09301(16) 0.4768(2) 0.64119(16) 0.0157(3) Uani 1 1 d
H2B H 1.189(3) 0.467(4) 0.657(3) 0.033(6) Uiso 1 1 d
H2A H 1.074(3) 0.469(4) 0.736(2) 0.021(5) Uiso 1 1 d
C3 C 0.42489(15) 0.3250(2) 0.53546(16) 0.0163(3) Uani 1 1 d
C4 C 0.36128(15) 0.4753(2) 0.44071(15) 0.0152(3) Uani 1 1 d
O4 O 0.23274(11) 0.4695(2) 0.38122(13) 0.0214(3) Uani 1 1 d
H4 H 0.216(3) 0.568(5) 0.318(3) 0.051(8) Uiso 1 1 d
C5 C 0.43391(15) 0.6602(2) 0.39826(15) 0.0148(3) Uani 1 1 d
O5 O 0.37215(12) 0.79030(19) 0.31069(12) 0.0209(3) Uani 1 1 d

loop_
_atom_site_aniso_label
_atom_site_aniso_U_11
_atom_site_aniso_U_22
_atom_site_aniso_U_33
_atom_site_aniso_U_23
_atom_site_aniso_U_13
_atom_site_aniso_U_12
Cl1 0.01819(18) 0.0175(2) 0.0275(2) 0.00321(14) 0.00846(15) -0.00213(12)
N1 0.0115(5) 0.0098(5) 0.0208(7) 0.0006(5) 0.0021(4) 0.0000(4)
C1 0.0092(5) 0.0132(6) 0.0201(7) 0.0001(5) 0.0036(5) -0.0003(4)
O1 0.0140(5) 0.0124(5) 0.0239(6) -0.0023(4) -0.0002(4) -0.0011(4)
C2 0.0142(6) 0.0116(6) 0.0189(7) -0.0011(5) 0.0006(5) -0.0010(5)
C3 0.0142(6) 0.0152(6) 0.0203(7) 0.0015(5) 0.0064(5) -0.0010(5)
C4 0.0102(5) 0.0177(7) 0.0175(7) 0.0006(5) 0.0034(5) 0.0012(5)
O4 0.0092(4) 0.0262(6) 0.0267(6) 0.0060(5) 0.0019(4) -0.0005(4)
C5 0.0118(6) 0.0154(6) 0.0169(7) 0.0002(5) 0.0035(5) 0.0018(5)
O5 0.0168(5) 0.0183(5) 0.0256(6) 0.0055(4) 0.0029(4) 0.0042(4)

loop_
_atom_type_symbol
_atom_type_description
_atom_type_scat_dispersion_real
_atom_type_scat_dispersion_imag
_atom_type_scat_source
C C 0.0033 0.0016 'International Tables Vol C Tables 4.2.6.8 and 6.1.1.4'
H H 0.0000 0.0000 'International Tables Vol C Tables 4.2.6.8 and 6.1.1.4'
N N 0.0061 0.0033 'International Tables Vol C Tables 4.2.6.8 and 6.1.1.4'
O O 0.0106 0.0060 'International Tables Vol C Tables 4.2.6.8 and 6.1.1.4'
Cl Cl 0.1484 0.1585 'International Tables Vol C Tables 4.2.6.8 and 6.1.1.4'

loop_
_geom_angle_atom_site_label_1
_geom_angle_atom_site_label_2
_geom_angle_atom_site_label_3
_geom_angle
_geom_angle_site_symmetry_1
_geom_angle_site_symmetry_3
C1 N1 C2 126.98(13) . .
C1 N1 H1N 117.0(17) . .
C2 N1 H1N 116.0(17) . .
O1 C1 N1 122.99(13) . .
O1 C1 C2 116.19(13) . 3_766
N1 C1 C2 120.82(13) . 3_766
N1 C2 C1 112.09(12) . 3_766
N1 C2 H2B 106.8(16) . .
C1 C2 H2B 106.3(17) 3_766 .
N1 C2 H2A 113.6(12) . .
C1 C2 H2A 111.8(12) 3_766 .
H2B C2 H2A 106(2) . .
C5 C3 C4 120.75(14) 3_666 .
C5 C3 Cl1 113.53(12) 3_666 .
C4 C3 Cl1 125.72(11) . .
O4 C4 C3 122.29(14) . .
O4 C4 C5 111.99(13) . .
C3 C4 C5 125.72(13) . .
C4 O4 H4 108(2) . .
O5 C5 C3 123.10(14) . 3_666
O5 C5 C4 123.38(13) . .
C3 C5 C4 113.52(13) 3_666 .

loop_
_geom_bond_atom_site_label_1
_geom_bond_atom_site_label_2
_geom_bond_distance
_geom_bond_site_symmetry_2
Cl1 C3 1.6948(16) .
N1 C1 1.386(2) .
N1 C2 1.4759(19) .
N1 H1N 0.80(2) .
C1 O1 1.2754(18) .
C1 C2 1.513(2) 3_766
C2 C1 1.513(2) 3_766
C2 H2B 0.91(3) .
C2 H2A 1.08(2) .
C3 C5 1.368(2) 3_666
C3 C4 1.384(2) .
C4 O4 1.2413(17) .
C4 C5 1.486(2) .
O4 H4 0.89(3) .
C5 O5 1.2504(18) .
C5 C3 1.368(2) 3_666
